data_1532370
loop_
_publ_author_name
'Wu, S.Y.'
'Li, W.-H.'
'Lee, K.C.'
'Yang, H.D.'

_publ_section_title
;
 Crystal structure and magnetic order in bilayered La1.39 Sr1.61 Mn2 O7
;
_journal_name_full 'Materials Science and Engineering B'
_journal_page_first 211
_journal_page_last 216
_journal_volume 84
_journal_year 2001
_chemical_formula_sum 'La1.39 Mn2 O7 Sr1.61'
_chemical_name_systematic '(La1.39 Sr1.61) (Mn2 O7)'
_space_group_IT_number 139
_symmetry_space_group_name_Hall '-I 4 2'
_symmetry_space_group_name_H-M 'I 4/m m m'
_cell_angle_alpha 90
_cell_angle_beta 90
_cell_angle_gamma 90
_cell_formula_units_Z 2
_cell_length_a 3.8608
_cell_length_b 3.8608
_cell_length_c 20.2634
_cell_volume 302.042
_citation_journal_id_ASTM MSBTEK
_cod_data_source_file Wu_MSBTEK_2001_1729.cif
_cod_data_source_block La1.39Mn2O7Sr1.61
_cod_original_cell_volume 302.0417
_cod_database_code 1532370

loop_
_symmetry_equiv_pos_as_xyz
x,y,z
-y,x,z
-x,-y,z
y,-x,z
x,-y,-z
y,x,-z
-x,y,-z
-y,-x,-z
-x,-y,-z
y,-x,-z
x,y,-z
-y,x,-z
-x,y,z
-y,-x,z
x,-y,z
y,x,z
x+1/2,y+1/2,z+1/2
-y+1/2,x+1/2,z+1/2
-x+1/2,-y+1/2,z+1/2
y+1/2,-x+1/2,z+1/2
x+1/2,-y+1/2,-z+1/2
y+1/2,x+1/2,-z+1/2
-x+1/2,y+1/2,-z+1/2
-y+1/2,-x+1/2,-z+1/2
-x+1/2,-y+1/2,-z+1/2
y+1/2,-x+1/2,-z+1/2
x+1/2,y+1/2,-z+1/2
-y+1/2,x+1/2,-z+1/2
-x+1/2,y+1/2,z+1/2
-y+1/2,-x+1/2,z+1/2
x+1/2,-y+1/2,z+1/2
y+1/2,x+1/2,z+1/2

loop_
_atom_site_label
_atom_site_type_symbol
_atom_site_fract_x
_atom_site_fract_y
_atom_site_fract_z
_atom_site_occupancy
_atom_site_U_iso_or_equiv
La2 La+3 0 0 0.3175 0.47 0.0
La1 La+3 0 0 0.5 0.45 0.0
O1 O-2 0 0 0.1972 1 0.0
Sr1 Sr+2 0 0 0.5 0.55 0.0
Sr2 Sr+2 0 0 0.3175 0.53 0.0
O2 O-2 0 0 0 1 0.0
Mn1 Mn+3 0 0 0.0912 1 0.0
O3 O-2 0 0.5 0.0954 1 0.0
